data_7054787
loop_
_publ_author_name
'Wu, Jin-Ting'
'Zhang, Jian-Guo'
'Yin, Xin'
'Cheng, Zi-Yuan'
'Xu, Cai-Xia'

_publ_section_title
;
 3,4-Diamino-1,2,4-triazole based energetic salts: synthesis,
 characterization, and energetic properties
;
_journal_issue 7
_journal_name_full 'New J. Chem.'
_journal_page_first 5265
_journal_paper_doi 10.1039/C5NJ00182J
_journal_volume 39
_journal_year 2015
_chemical_formula_sum 'C2 H6 N6 O3'
_chemical_formula_weight 162.13
_chemical_name_systematic
; 
 ? 
;
_space_group_IT_number 14
_symmetry_cell_setting monoclinic
_symmetry_space_group_name_Hall '-P 2ybc'
_symmetry_space_group_name_H-M 'P 1 21/c 1'
_atom_sites_solution_hydrogens geom
_atom_sites_solution_primary direct
_atom_sites_solution_secondary difmap
_audit_creation_method SHELXL-97
_audit_update_record
;
2015-03-17 deposited with the CCDC.
2015-04-09 downloaded from the CCDC.
;
_cell_angle_alpha 90.00
_cell_angle_beta 112.003(2)
_cell_angle_gamma 90.00
_cell_formula_units_Z 4
_cell_length_a 8.5269(7)
_cell_length_b 6.2650(4)
_cell_length_c 12.7601(11)
_cell_measurement_temperature 298(2)
_cell_volume 632.01(9)
_computing_cell_refinement 'Bruker SMART'
_computing_data_collection 'Bruker SMART'
_computing_data_reduction 'Bruker SAINT'
_computing_molecular_graphics 'Bruker SHELXTL'
_computing_publication_material 'Bruker SHELXTL'
_computing_structure_refinement 'SHELXL-97 (Sheldrick, 1997)'
_computing_structure_solution 'SHELXS-97 (Sheldrick, 1990)'
_diffrn_ambient_temperature 298(2)
_diffrn_measured_fraction_theta_full 0.987
_diffrn_measured_fraction_theta_max 0.987
_diffrn_measurement_device_type 'CCD area detector'
_diffrn_measurement_method 'phi and omega scans'
_diffrn_radiation_monochromator graphite
_diffrn_radiation_source 'fine-focus sealed tube'
_diffrn_radiation_type MoK\a
_diffrn_radiation_wavelength 0.71073
_diffrn_reflns_av_R_equivalents 0.0554
_diffrn_reflns_av_unetI/netI 0.2012
_diffrn_reflns_limit_h_max 10
_diffrn_reflns_limit_h_min -7
_diffrn_reflns_limit_k_max 7
_diffrn_reflns_limit_k_min -6
_diffrn_reflns_limit_l_max 9
_diffrn_reflns_limit_l_min -15
_diffrn_reflns_number 3268
_diffrn_reflns_theta_full 26.25
_diffrn_reflns_theta_max 26.25
_diffrn_reflns_theta_min 2.58
_exptl_absorpt_coefficient_mu 0.153
_exptl_absorpt_correction_T_max 0.9730
_exptl_absorpt_correction_T_min 0.9413
_exptl_absorpt_correction_type multi-scan
_exptl_absorpt_process_details sadabs
_exptl_crystal_colour yellow
_exptl_crystal_density_diffrn 1.704
_exptl_crystal_density_method 'not measured'
_exptl_crystal_description block
_exptl_crystal_F_000 336
_exptl_crystal_size_max 0.40
_exptl_crystal_size_mid 0.32
_exptl_crystal_size_min 0.18
_refine_diff_density_max 0.237
_refine_diff_density_min -0.357
_refine_diff_density_rms 0.068
_refine_ls_extinction_method none
_refine_ls_goodness_of_fit_ref 1.046
_refine_ls_hydrogen_treatment mixed
_refine_ls_matrix_type full
_refine_ls_number_parameters 158
_refine_ls_number_reflns 1261
_refine_ls_number_restraints 42
_refine_ls_restrained_S_all 1.032
_refine_ls_R_factor_all 0.1130
_refine_ls_R_factor_gt 0.0851
_refine_ls_shift/su_max 0.001
_refine_ls_shift/su_mean 0.000
_refine_ls_structure_factor_coef Fsqd
_refine_ls_weighting_details 'calc w=1/[\s^2^(Fo^2^)+(0.0000P)^2^+1.0610P] where P=(Fo^2^+2Fc^2^)/3'
_refine_ls_weighting_scheme calc
_refine_ls_wR_factor_gt 0.2642
_refine_ls_wR_factor_ref 0.3002
_reflns_number_gt 784
_reflns_number_total 1261
_reflns_threshold_expression >2sigma(I)
_cod_data_source_file c5nj00182j1.cif
_cod_data_source_block ww
_cod_depositor_comments 'Adding full bibliography for 7054784--7054789.cif.'
_cod_original_sg_symbol_H-M P21/c
_cod_database_code 7054787

loop_
_symmetry_equiv_pos_as_xyz
'x, y, z'
'-x, y+1/2, -z+1/2'
'-x, -y, -z'
'x, -y-1/2, z-1/2'

loop_
_atom_site_label
_atom_site_type_symbol
_atom_site_fract_x
_atom_site_fract_y
_atom_site_fract_z
_atom_site_U_iso_or_equiv
_atom_site_adp_type
_atom_site_occupancy
_atom_site_symmetry_multiplicity
_atom_site_calc_flag
_atom_site_refinement_flags
_atom_site_disorder_assembly
_atom_site_disorder_group
N1 N 0.5525(7) 0.6219(8) 0.3865(5) 0.0453(15) Uani 0.696(6) 1 d P A 1
N1' N 0.5539(15) 0.8787(19) 0.3908(9) 0.041(3) Uani 0.304(6) 1 d PU A 2
O1 O 0.8362(4) 0.2526(4) 0.2093(4) 0.0580(12) Uani 1 1 d . . .
C1 C 0.506(3) 0.270(2) 0.3774(19) 0.026(3) Uani 0.696(6) 1 d P A 1
C1' C 0.495(8) 1.224(7) 0.371(5) 0.026(3) Uani 0.304(6) 1 d PU A 2
N2 N 0.432(3) 0.461(2) 0.3586(16) 0.035(3) Uani 0.696(6) 1 d P A 1
H2 H 0.3245 0.4818 0.3327 0.042 Uiso 0.696(6) 1 calc PR A 1
N2' N 0.427(4) 1.039(5) 0.357(2) 0.021(4) Uani 0.304(6) 1 d PU A 2
H2' H 0.3195 1.0148 0.3318 0.025 Uiso 0.304(6) 1 calc PR A 2
O2 O 1.0732(6) 0.2503(6) 0.3504(4) 0.0822(16) Uani 1 1 d . . .
C2 C 0.6926(8) 0.5192(10) 0.4214(5) 0.0433(16) Uani 0.696(6) 1 d P A 1
H2A H 0.7984 0.5841 0.4469 0.052 Uiso 0.696(6) 1 calc PR A 1
C2' C 0.6881(17) 0.980(2) 0.4234(11) 0.039(3) Uani 0.304(6) 1 d PU A 2
H2'1 H 0.7936 0.9140 0.4498 0.047 Uiso 0.304(6) 1 calc PR A 2
N3 N 0.6685(8) 0.3044(10) 0.4166(5) 0.0345(14) Uani 0.696(6) 1 d P A 1
N3' N 0.668(2) 1.191(3) 0.4175(12) 0.034(4) Uani 0.304(6) 1 d PU A 2
O3 O 1.0733(6) 0.2602(6) 0.1863(4) 0.0797(15) Uani 1 1 d . . .
N4 N 0.430(2) 0.086(2) 0.3591(13) 0.051(4) Uani 0.696(6) 1 d P A 1
H4A H 0.4882 -0.0299 0.3732 0.061 Uiso 0.696(6) 1 calc PR A 1
H4B H 0.3210 0.0796 0.3330 0.061 Uiso 0.696(6) 1 calc PR A 1
N4' N 0.427(7) 1.411(5) 0.350(4) 0.040(8) Uani 0.304(6) 1 d PU A 2
H4'1 H 0.3185 1.4230 0.3222 0.048 Uiso 0.304(6) 1 calc PR A 2
H4'2 H 0.4895 1.5229 0.3637 0.048 Uiso 0.304(6) 1 calc PR A 2
N5 N 0.7876(8) 0.1354(9) 0.4470(5) 0.0474(16) Uani 0.696(6) 1 d P A 1
H5A H 0.7533 0.0051 0.4399 0.057 Uiso 0.696(6) 1 calc PR A 1
H5B H 0.8941 0.1630 0.4725 0.057 Uiso 0.696(6) 1 calc PR A 1
N5' N 0.7883(17) 1.3657(19) 0.4459(10) 0.040(3) Uani 0.304(6) 1 d PU A 2
H5'1 H 0.8951 1.3398 0.4721 0.048 Uiso 0.304(6) 1 calc PR A 2
H5'2 H 0.7527 1.4954 0.4366 0.048 Uiso 0.304(6) 1 calc PR A 2
N6 N 0.9945(5) 0.2539(4) 0.2492(4) 0.0370(10) Uani 1 1 d . . .

loop_
_atom_site_aniso_label
_atom_site_aniso_U_11
_atom_site_aniso_U_22
_atom_site_aniso_U_33
_atom_site_aniso_U_23
_atom_site_aniso_U_13
_atom_site_aniso_U_12
N1 0.049(3) 0.038(3) 0.049(3) -0.003(2) 0.020(3) -0.005(2)
N1' 0.043(6) 0.044(6) 0.037(6) 0.002(5) 0.016(5) 0.008(5)
O1 0.0304(18) 0.043(2) 0.091(3) 0.0035(15) 0.0115(17) 0.0000(12)
C1 0.028(4) 0.026(8) 0.025(3) -0.003(5) 0.009(3) -0.002(6)
C1' 0.028(4) 0.026(8) 0.025(3) -0.003(5) 0.009(3) -0.002(6)
N2 0.031(4) 0.027(6) 0.045(5) -0.001(4) 0.011(3) 0.005(5)
N2' 0.023(7) 0.014(8) 0.021(6) 0.005(5) 0.004(5) -0.005(6)
O2 0.060(3) 0.124(4) 0.050(2) 0.002(2) 0.007(2) -0.001(2)
C2 0.038(3) 0.046(4) 0.045(3) -0.005(3) 0.014(3) -0.010(3)
C2' 0.026(6) 0.049(7) 0.041(6) 0.008(5) 0.011(5) 0.011(5)
N3 0.027(3) 0.043(3) 0.033(3) 0.000(3) 0.009(2) -0.001(3)
N3' 0.031(7) 0.049(7) 0.025(6) 0.001(6) 0.013(5) 0.001(7)
O3 0.060(3) 0.116(4) 0.074(3) 0.004(2) 0.036(2) 0.0055(19)
N4 0.042(5) 0.030(7) 0.077(6) -0.008(4) 0.018(4) -0.013(5)
N4' 0.034(9) 0.034(13) 0.051(10) -0.002(9) 0.014(7) -0.005(9)
N5 0.029(3) 0.049(4) 0.059(4) 0.006(3) 0.010(2) 0.012(3)
N5' 0.034(6) 0.042(6) 0.046(6) 0.002(5) 0.016(5) 0.000(5)
N6 0.0329(18) 0.0252(18) 0.050(2) 0.0003(14) 0.0124(16) 0.0008(12)

loop_
_atom_type_symbol
_atom_type_description
_atom_type_scat_dispersion_real
_atom_type_scat_dispersion_imag
_atom_type_scat_source
C C 0.0033 0.0016 'International Tables Vol C Tables 4.2.6.8 and 6.1.1.4'
H H 0.0000 0.0000 'International Tables Vol C Tables 4.2.6.8 and 6.1.1.4'
N N 0.0061 0.0033 'International Tables Vol C Tables 4.2.6.8 and 6.1.1.4'
O O 0.0106 0.0060 'International Tables Vol C Tables 4.2.6.8 and 6.1.1.4'

loop_
_geom_angle_atom_site_label_1
_geom_angle_atom_site_label_2
_geom_angle_atom_site_label_3
_geom_angle
C2 N1 N2 103.3(8)
C2' N1' N2' 104.3(17)
N4 C1 N3 126.9(19)
N4 C1 N2 127(2)
N3 C1 N2 106.5(14)
N2' C1' N4' 130(6)
N2' C1' N3' 106(4)
N4' C1' N3' 124(5)
C1 N2 N1 110.7(17)
C1 N2 H2 124.7
N1 N2 H2 124.7
C1' N2' N1' 110(4)
C1' N2' H2' 125.1
N1' N2' H2' 125.1
N1 C2 N3 112.1(6)
N1 C2 H2A 124.0
N3 C2 H2A 124.0
N1' C2' N3' 114.0(13)
N1' C2' H2'1 123.0
N3' C2' H2'1 123.0
C1 N3 C2 107.5(9)
C1 N3 N5 122.2(9)
C2 N3 N5 130.3(6)
C2' N3' C1' 106(2)
C2' N3' N5' 132.3(14)
C1' N3' N5' 122(2)
C1 N4 H4A 120.0
C1 N4 H4B 120.0
H4A N4 H4B 120.0
C1' N4' H4'1 120.0
C1' N4' H4'2 120.0
H4'1 N4' H4'2 120.0
N3 N5 H5A 120.0
N3 N5 H5B 120.0
H5A N5 H5B 120.0
N3' N5' H5'1 120.0
N3' N5' H5'2 120.0
H5'1 N5' H5'2 120.0
O2 N6 O3 118.5(5)
O2 N6 O1 121.1(5)
O3 N6 O1 120.4(5)

loop_
_geom_bond_atom_site_label_1
_geom_bond_atom_site_label_2
_geom_bond_distance
N1 C2 1.281(8)
N1 N2 1.387(19)
N1' C2' 1.235(18)
N1' N2' 1.42(3)
O1 N6 1.251(6)
C1 N4 1.30(2)
C1 N3 1.31(3)
C1 N2 1.33(2)
C1' N2' 1.28(6)
C1' N4' 1.29(6)
C1' N3' 1.38(7)
N2 H2 0.8600
N2' H2' 0.8600
O2 N6 1.212(6)
C2 N3 1.359(9)
C2 H2A 0.9300
C2' N3' 1.33(2)
C2' H2'1 0.9300
N3 N5 1.417(8)
N3' N5' 1.45(2)
O3 N6 1.226(6)
N4 H4A 0.8600
N4 H4B 0.8600
N4' H4'1 0.8600
N4' H4'2 0.8600
N5 H5A 0.8600
N5 H5B 0.8600
N5' H5'1 0.8600
N5' H5'2 0.8600

loop_
_geom_torsion_atom_site_label_1
_geom_torsion_atom_site_label_2
_geom_torsion_atom_site_label_3
_geom_torsion_atom_site_label_4
_geom_torsion
N4 C1 N2 N1 -179(2)
N3 C1 N2 N1 0(3)
C2 N1 N2 C1 0(2)
N4' C1' N2' N1' 179(6)
N3' C1' N2' N1' -2(5)
C2' N1' N2' C1' 1(4)
N2 N1 C2 N3 0.4(11)
N2' N1' C2' N3' 0.7(18)
N4 C1 N3 C2 179(2)
N2 C1 N3 C2 0(2)
N4 C1 N3 N5 -1(3)
N2 C1 N3 N5 179.6(14)
N1 C2 N3 C1 -0.3(13)
N1 C2 N3 N5 -179.8(6)
N1' C2' N3' C1' -2(3)
N1' C2' N3' N5' -179.7(14)
N2' C1' N3' C2' 2(5)
N4' C1' N3' C2' -178(6)
N2' C1' N3' N5' -180(3)
N4' C1' N3' N5' 0(8)
